data_7246158
loop_
_publ_author_name
'Islam, Fahmida'
'Hasan, Md. Sohag'
'Ghosh, Shishir'
'Richmond, Michael G.'
'Kabir, Shariff E.'
'Roesky, Herbert W.'

_publ_section_title
;
 Reactions of diphosphine-stabilized Os3 clusters with triphenylantimony:
 syntheses and structures of new antimony-containing Os3 clusters via
 Sb--Ph bond cleavage
;
_journal_issue 5
_journal_name_full 'RSC Advances'
_journal_page_first 2841
_journal_page_last 2851
_journal_paper_doi 10.1039/D2RA07284J
_journal_volume 13
_journal_year 2023
_chemical_formula_moiety 'C52 H37 O9 Os3 P2 Sb'
_chemical_formula_sum 'C52 H37 O9 Os3 P2 Sb'
_chemical_formula_weight 1560.10
_space_group_crystal_system monoclinic
_space_group_IT_number 15
_space_group_name_Hall '-C 2yc'
_space_group_name_H-M_alt 'C 1 2/c 1'
_atom_sites_solution_hydrogens geom
_atom_sites_solution_primary dual
_audit_creation_date 2021-09-26
_audit_creation_method
;
Olex2 1.3
(compiled 2020.11.12 svn.r5f609507 for OlexSys, GUI svn.r6272)
;
_audit_update_record
;
2022-02-16 deposited with the CCDC.	2022-12-19 downloaded from the CCDC.
;
_cell_angle_alpha 90
_cell_angle_beta 90.434(2)
_cell_angle_gamma 90
_cell_formula_units_Z 8
_cell_length_a 42.6814(13)
_cell_length_b 11.4302(3)
_cell_length_c 19.9930(6)
_cell_measurement_reflns_used 9262
_cell_measurement_temperature 210(1)
_cell_measurement_theta_max 27.18
_cell_measurement_theta_min 2.75
_cell_volume 9753.4(5)
_computing_molecular_graphics 'Olex2 1.3 (Dolomanov et al., 2009)'
_computing_publication_material 'Olex2 1.3 (Dolomanov et al., 2009)'
_computing_structure_refinement 'XL  (Sheldrick, 2008)'
_computing_structure_solution 'SHELXT 2014/5 (Sheldrick, 2014)'
_diffrn_ambient_temperature 210(1)
_diffrn_measured_fraction_theta_full 0.999
_diffrn_measured_fraction_theta_max 0.992
_diffrn_measurement_device_type 'Bruker D8 Venture'
_diffrn_measurement_method '\f and \w scans'
_diffrn_radiation_type MoK\a
_diffrn_radiation_wavelength 0.71073
_diffrn_reflns_av_R_equivalents 0.0548
_diffrn_reflns_av_unetI/netI 0.0234
_diffrn_reflns_Laue_measured_fraction_full 0.999
_diffrn_reflns_Laue_measured_fraction_max 0.992
_diffrn_reflns_limit_h_max 54
_diffrn_reflns_limit_h_min -54
_diffrn_reflns_limit_k_max 14
_diffrn_reflns_limit_k_min -14
_diffrn_reflns_limit_l_max 25
_diffrn_reflns_limit_l_min -25
_diffrn_reflns_number 144691
_diffrn_reflns_point_group_measured_fraction_full 0.999
_diffrn_reflns_point_group_measured_fraction_max 0.992
_diffrn_reflns_theta_full 25.242
_diffrn_reflns_theta_max 27.240
_diffrn_reflns_theta_min 2.243
_diffrn_source_current 1.0
_diffrn_source_power 0.05
_diffrn_source_voltage 50.0
_diffrn_standards_number 0
_exptl_absorpt_coefficient_mu 8.461
_exptl_absorpt_correction_T_max 0.7455
_exptl_absorpt_correction_T_min 0.4270
_exptl_absorpt_correction_type multi-scan
_exptl_absorpt_process_details
;
SADABS-2014/5 (Bruker,2014/5) was used for absorption correction.
wR2(int) was 0.1295 before and 0.0686 after correction.
The Ratio of minimum to maximum transmission is 0.5728.
The \l/2 correction factor is Not present.
;
_exptl_crystal_colour orange
_exptl_crystal_colour_primary orange
_exptl_crystal_density_diffrn 2.125
_exptl_crystal_description block
_exptl_crystal_F_000 5840
_exptl_crystal_size_max 0.321
_exptl_crystal_size_mid 0.188
_exptl_crystal_size_min 0.127
_refine_diff_density_max 0.786
_refine_diff_density_min -0.928
_refine_diff_density_rms 0.118
_refine_ls_extinction_method none
_refine_ls_goodness_of_fit_ref 1.029
_refine_ls_hydrogen_treatment constr
_refine_ls_matrix_type full
_refine_ls_number_parameters 604
_refine_ls_number_reflns 10838
_refine_ls_number_restraints 0
_refine_ls_restrained_S_all 1.029
_refine_ls_R_factor_all 0.0296
_refine_ls_R_factor_gt 0.0215
_refine_ls_shift/su_max 0.004
_refine_ls_shift/su_mean 0.000
_refine_ls_structure_factor_coef Fsqd
_refine_ls_weighting_details 'w=1/[\s^2^(Fo^2^)+(0.0151P)^2^+49.9076P] where P=(Fo^2^+2Fc^2^)/3'
_refine_ls_weighting_scheme calc
_refine_ls_wR_factor_gt 0.0448
_refine_ls_wR_factor_ref 0.0479
_reflns_Friedel_coverage 0.000
_reflns_number_gt 9430
_reflns_number_total 10838
_reflns_threshold_expression 'I > 2\s(I)'
_cod_data_source_file d2ra07284j2.cif
_cod_data_source_block fi_1d_a
_cod_database_code 7246158
_shelx_shelxl_version_number 2014/7
_shelx_space_group_comment
;
The symmetry employed for this shelxl refinement is uniquely defined
by the following loop, which should always be used as a source of
symmetry information in preference to the above space-group names.
They are only intended as comments.
;
_shelx_estimated_absorpt_t_max 0.804
_shelx_estimated_absorpt_t_min 0.172
_olex2_refinement_description
;
1. Fixed Uiso
 At 1.2 times of:
  All C(H) groups, All C(H,H) groups
2.a Secondary CH2 refined with riding coordinates:
 C10(H10A,H10B)
2.b Aromatic/amide H refined with riding coordinates:
 C12(H12), C13(H13), C14(H14), C15(H15), C16(H16), C18(H18), C19(H19),
 C20(H20), C21(H21), C22(H22), C24(H24), C25(H25), C26(H26), C27(H27), C28(H28),
  C30(H30), C31(H31), C32(H32), C33(H33), C34(H34), C36(H36), C37(H37),
 C38(H38), C39(H39), C40(H40), C42(H42), C43(H43), C44(H44), C45(H45), C46(H46),
  C48(H48), C49(H49), C50(H50), C51(H51), C52(H52)
;
_olex2_submission_special_instructions 'No special instructions were received'

loop_
_space_group_symop_operation_xyz
'x, y, z'
'-x, y, -z+1/2'
'x+1/2, y+1/2, z'
'-x+1/2, y+1/2, -z+1/2'
'-x, -y, -z'
'x, -y, z-1/2'
'-x+1/2, -y+1/2, -z'
'x+1/2, -y+1/2, z-1/2'

loop_
_atom_site_label
_atom_site_type_symbol
_atom_site_fract_x
_atom_site_fract_y
_atom_site_fract_z
_atom_site_U_iso_or_equiv
_atom_site_adp_type
_atom_site_occupancy
_atom_site_site_symmetry_order
_atom_site_calc_flag
_atom_site_refinement_flags_posn
_atom_site_refinement_flags_adp
_atom_site_refinement_flags_occupancy
_atom_site_disorder_assembly
_atom_site_disorder_group
Os1 Os 0.61289(2) 0.70340(2) 0.44963(2) 0.02242(4) Uani 1 1 d . . . . .
Os2 Os 0.67422(2) 0.62473(2) 0.49051(2) 0.02362(4) Uani 1 1 d . . . . .
Os3 Os 0.63283(2) 0.71830(2) 0.58915(2) 0.02374(4) Uani 1 1 d . . . . .
Sb1 Sb 0.58267(2) 0.82738(2) 0.62645(2) 0.02582(6) Uani 1 1 d . . . . .
P1 P 0.62657(2) 0.66348(8) 0.33903(5) 0.02430(19) Uani 1 1 d . . . . .
P2 P 0.68476(2) 0.53466(8) 0.38896(5) 0.02381(19) Uani 1 1 d . . . . .
C1 C 0.62245(9) 0.8688(3) 0.45518(18) 0.0277(8) Uani 1 1 d . . . . .
C2 C 0.57042(10) 0.7411(4) 0.4349(2) 0.0362(9) Uani 1 1 d . . . . .
C3 C 0.60316(9) 0.5406(4) 0.46102(19) 0.0313(8) Uani 1 1 d . . . . .
C4 C 0.68466(10) 0.7813(4) 0.4604(2) 0.0369(10) Uani 1 1 d . . . . .
C5 C 0.71352(11) 0.6047(4) 0.5319(2) 0.0430(11) Uani 1 1 d . . . . .
C6 C 0.66171(10) 0.4752(4) 0.5272(2) 0.0340(9) Uani 1 1 d . . . . .
C7 C 0.65612(9) 0.8616(4) 0.57697(19) 0.0315(9) Uani 1 1 d . . . . .
C8 C 0.65475(9) 0.6974(4) 0.6700(2) 0.0333(9) Uani 1 1 d . . . . .
C9 C 0.61287(10) 0.5680(4) 0.6027(2) 0.0358(9) Uani 1 1 d . . . . .
O1 O 0.62635(7) 0.9673(2) 0.45814(14) 0.0368(7) Uani 1 1 d . . . . .
O2 O 0.54455(7) 0.7604(4) 0.42356(18) 0.0598(10) Uani 1 1 d . . . . .
O3 O 0.59590(8) 0.4442(3) 0.46437(16) 0.0484(8) Uani 1 1 d . . . . .
O4 O 0.69247(8) 0.8713(3) 0.44299(19) 0.0549(9) Uani 1 1 d . . . . .
O5 O 0.73766(8) 0.5920(4) 0.5564(2) 0.0728(12) Uani 1 1 d . . . . .
O6 O 0.65680(9) 0.3857(3) 0.54935(18) 0.0554(9) Uani 1 1 d . . . . .
O7 O 0.67044(8) 0.9463(3) 0.57424(16) 0.0482(8) Uani 1 1 d . . . . .
O8 O 0.66749(8) 0.6820(3) 0.71951(16) 0.0503(8) Uani 1 1 d . . . . .
O9 O 0.60155(9) 0.4809(3) 0.61535(17) 0.0548(9) Uani 1 1 d . . . . .
C10 C 0.64985(9) 0.5286(3) 0.33447(18) 0.0268(8) Uani 1 1 d . . . . .
H10A H 0.6564 0.5160 0.2882 0.032 Uiso 1 1 calc R U . . .
H10B H 0.6368 0.4621 0.3477 0.032 Uiso 1 1 calc R U . . .
C11 C 0.64876(9) 0.7656(3) 0.28748(18) 0.0286(8) Uani 1 1 d . . . . .
C12 C 0.65407(16) 0.8780(5) 0.3062(2) 0.0690(18) Uani 1 1 d . . . . .
H12 H 0.6458 0.9057 0.3467 0.083 Uiso 1 1 calc R U . . .
C13 C 0.67152(18) 0.9527(6) 0.2664(3) 0.089(3) Uani 1 1 d . . . . .
H13 H 0.6747 1.0307 0.2797 0.107 Uiso 1 1 calc R U . . .
C14 C 0.68399(12) 0.9135(5) 0.2084(2) 0.0582(15) Uani 1 1 d . . . . .
H14 H 0.6971 0.9624 0.1831 0.070 Uiso 1 1 calc R U . . .
C15 C 0.67754(14) 0.8045(5) 0.1871(3) 0.0616(15) Uani 1 1 d . . . . .
H15 H 0.6851 0.7788 0.1456 0.074 Uiso 1 1 calc R U . . .
C16 C 0.65981(13) 0.7296(4) 0.2261(2) 0.0526(13) Uani 1 1 d . . . . .
H16 H 0.6553 0.6537 0.2107 0.063 Uiso 1 1 calc R U . . .
C17 C 0.59281(9) 0.6313(4) 0.28532(18) 0.0310(9) Uani 1 1 d . . . . .
C18 C 0.57918(11) 0.7221(4) 0.2499(3) 0.0502(12) Uani 1 1 d . . . . .
H18 H 0.5887 0.7964 0.2506 0.060 Uiso 1 1 calc R U . . .
C19 C 0.55181(12) 0.7055(5) 0.2136(3) 0.0577(14) Uani 1 1 d . . . . .
H19 H 0.5427 0.7684 0.1902 0.069 Uiso 1 1 calc R U . . .
C20 C 0.53816(11) 0.5983(5) 0.2117(2) 0.0523(13) Uani 1 1 d . . . . .
H20 H 0.5195 0.5870 0.1873 0.063 Uiso 1 1 calc R U . . .
C21 C 0.55154(12) 0.5073(5) 0.2451(2) 0.0535(13) Uani 1 1 d . . . . .
H21 H 0.5422 0.4329 0.2428 0.064 Uiso 1 1 calc R U . . .
C22 C 0.57884(11) 0.5224(4) 0.2826(2) 0.0452(11) Uani 1 1 d . . . . .
H22 H 0.5877 0.4590 0.3060 0.054 Uiso 1 1 calc R U . . .
C23 C 0.71566(8) 0.5897(3) 0.33524(19) 0.0268(8) Uani 1 1 d . . . . .
C24 C 0.73565(10) 0.6776(4) 0.3555(2) 0.0394(10) Uani 1 1 d . . . . .
H24 H 0.7333 0.7112 0.3981 0.047 Uiso 1 1 calc R U . . .
C25 C 0.75923(11) 0.7173(4) 0.3137(3) 0.0467(12) Uani 1 1 d . . . . .
H25 H 0.7726 0.7780 0.3279 0.056 Uiso 1 1 calc R U . . .
C26 C 0.76308(10) 0.6685(4) 0.2522(2) 0.0426(11) Uani 1 1 d . . . . .
H26 H 0.7788 0.6967 0.2236 0.051 Uiso 1 1 calc R U . . .
C27 C 0.74397(11) 0.5778(4) 0.2318(2) 0.0444(11) Uani 1 1 d . . . . .
H27 H 0.7469 0.5426 0.1898 0.053 Uiso 1 1 calc R U . . .
C28 C 0.72056(10) 0.5390(4) 0.2731(2) 0.0385(10) Uani 1 1 d . . . . .
H28 H 0.7076 0.4771 0.2590 0.046 Uiso 1 1 calc R U . . .
C29 C 0.69601(9) 0.3810(3) 0.39818(18) 0.0270(8) Uani 1 1 d . . . . .
C30 C 0.72747(10) 0.3540(4) 0.4077(2) 0.0368(9) Uani 1 1 d . . . . .
H30 H 0.7427 0.4132 0.4048 0.044 Uiso 1 1 calc R U . . .
C31 C 0.73644(12) 0.2404(4) 0.4216(2) 0.0463(11) Uani 1 1 d . . . . .
H31 H 0.7578 0.2228 0.4277 0.056 Uiso 1 1 calc R U . . .
C32 C 0.71448(13) 0.1529(4) 0.4265(2) 0.0482(12) Uani 1 1 d . . . . .
H32 H 0.7207 0.0759 0.4361 0.058 Uiso 1 1 calc R U . . .
C33 C 0.68365(13) 0.1788(4) 0.4172(3) 0.0524(13) Uani 1 1 d . . . . .
H33 H 0.6686 0.1192 0.4205 0.063 Uiso 1 1 calc R U . . .
C34 C 0.67422(11) 0.2922(4) 0.4031(3) 0.0452(11) Uani 1 1 d . . . . .
H34 H 0.6528 0.3088 0.3967 0.054 Uiso 1 1 calc R U . . .
C35 C 0.53898(9) 0.7376(4) 0.61742(19) 0.0312(9) Uani 1 1 d . . . . .
C36 C 0.53696(11) 0.6369(4) 0.5796(2) 0.0446(11) Uani 1 1 d . . . . .
H36 H 0.5544 0.6106 0.5555 0.054 Uiso 1 1 calc R U . . .
C37 C 0.50903(13) 0.5744(5) 0.5771(2) 0.0601(15) Uani 1 1 d . . . . .
H37 H 0.5078 0.5047 0.5523 0.072 Uiso 1 1 calc R U . . .
C38 C 0.48334(12) 0.6138(6) 0.6106(3) 0.0628(16) Uani 1 1 d . . . . .
H38 H 0.4643 0.5726 0.6078 0.075 Uiso 1 1 calc R U . . .
C39 C 0.48542(11) 0.7135(5) 0.6483(3) 0.0645(17) Uani 1 1 d . . . . .
H39 H 0.4678 0.7401 0.6718 0.077 Uiso 1 1 calc R U . . .
C40 C 0.51310(11) 0.7753(4) 0.6521(3) 0.0509(13) Uani 1 1 d . . . . .
H40 H 0.5143 0.8433 0.6783 0.061 Uiso 1 1 calc R U . . .
C41 C 0.57954(10) 0.8765(4) 0.7295(2) 0.0338(9) Uani 1 1 d . . . . .
C42 C 0.59588(10) 0.8175(4) 0.7787(2) 0.0421(10) Uani 1 1 d . . . . .
H42 H 0.6096 0.7565 0.7669 0.051 Uiso 1 1 calc R U . . .
C43 C 0.59229(11) 0.8475(5) 0.8455(2) 0.0546(14) Uani 1 1 d . . . . .
H43 H 0.6035 0.8067 0.8788 0.066 Uiso 1 1 calc R U . . .
C44 C 0.57254(12) 0.9364(5) 0.8629(2) 0.0534(13) Uani 1 1 d . . . . .
H44 H 0.5702 0.9564 0.9082 0.064 Uiso 1 1 calc R U . . .
C45 C 0.55618(13) 0.9964(5) 0.8151(2) 0.0546(13) Uani 1 1 d . . . . .
H45 H 0.5425 1.0570 0.8276 0.066 Uiso 1 1 calc R U . . .
C46 C 0.55965(13) 0.9681(4) 0.7483(2) 0.0485(12) Uani 1 1 d . . . . .
H46 H 0.5486 1.0105 0.7154 0.058 Uiso 1 1 calc R U . . .
C47 C 0.57179(10) 0.9935(3) 0.58462(19) 0.0322(9) Uani 1 1 d . . . . .
C48 C 0.54298(12) 1.0177(4) 0.5553(2) 0.0456(11) Uani 1 1 d . . . . .
H48 H 0.5277 0.9586 0.5517 0.055 Uiso 1 1 calc R U . . .
C49 C 0.53669(13) 1.1291(4) 0.5312(3) 0.0567(14) Uani 1 1 d . . . . .
H49 H 0.5170 1.1456 0.5122 0.068 Uiso 1 1 calc R U . . .
C50 C 0.55863(14) 1.2143(4) 0.5347(3) 0.0536(13) Uani 1 1 d . . . . .
H50 H 0.5541 1.2893 0.5179 0.064 Uiso 1 1 calc R U . . .
C51 C 0.58730(12) 1.1917(4) 0.5625(3) 0.0537(13) Uani 1 1 d . . . . .
H51 H 0.6026 1.2509 0.5644 0.064 Uiso 1 1 calc R U . . .
C52 C 0.59400(11) 1.0817(4) 0.5880(2) 0.0440(11) Uani 1 1 d . . . . .
H52 H 0.6137 1.0669 0.6076 0.053 Uiso 1 1 calc R U . . .

loop_
_atom_site_aniso_label
_atom_site_aniso_U_11
_atom_site_aniso_U_22
_atom_site_aniso_U_33
_atom_site_aniso_U_23
_atom_site_aniso_U_13
_atom_site_aniso_U_12
Os1 0.02082(7) 0.02453(7) 0.02197(7) 0.00043(5) 0.00414(5) -0.00058(5)
Os2 0.02022(7) 0.02387(7) 0.02682(7) -0.00474(6) 0.00349(5) 0.00008(5)
Os3 0.02390(7) 0.02531(8) 0.02207(7) -0.00123(5) 0.00444(5) 0.00035(6)
Sb1 0.02455(12) 0.02729(13) 0.02567(12) -0.00053(10) 0.00446(10) 0.00069(10)
P1 0.0246(5) 0.0256(5) 0.0228(4) -0.0029(4) 0.0031(4) -0.0039(4)
P2 0.0226(5) 0.0213(5) 0.0277(5) -0.0039(4) 0.0065(4) -0.0026(4)
C1 0.030(2) 0.030(2) 0.0236(18) 0.0008(15) 0.0037(15) 0.0039(16)
C2 0.028(2) 0.046(3) 0.034(2) 0.0033(19) 0.0094(17) -0.0002(18)
C3 0.034(2) 0.032(2) 0.0278(19) -0.0018(16) 0.0032(16) -0.0033(17)
C4 0.030(2) 0.027(2) 0.054(3) -0.0085(19) 0.0128(19) -0.0019(17)
C5 0.039(3) 0.042(3) 0.048(3) -0.017(2) -0.004(2) 0.010(2)
C6 0.039(2) 0.029(2) 0.034(2) 0.0018(17) 0.0126(18) 0.0068(17)
C7 0.031(2) 0.040(2) 0.0232(18) -0.0034(16) -0.0021(16) -0.0015(18)
C8 0.026(2) 0.039(2) 0.035(2) 0.0052(18) 0.0060(17) 0.0017(17)
C9 0.037(2) 0.033(2) 0.038(2) -0.0039(18) 0.0146(18) -0.0029(18)
O1 0.0486(18) 0.0248(15) 0.0372(16) 0.0008(12) -0.0013(13) 0.0016(13)
O2 0.0261(17) 0.088(3) 0.066(2) 0.018(2) 0.0005(16) 0.0100(17)
O3 0.058(2) 0.0350(18) 0.0524(19) 0.0039(15) 0.0008(16) -0.0190(15)
O4 0.0453(19) 0.0295(17) 0.090(3) -0.0042(17) 0.0295(18) -0.0085(14)
O5 0.038(2) 0.088(3) 0.092(3) -0.029(2) -0.028(2) 0.018(2)
O6 0.069(2) 0.0361(19) 0.062(2) 0.0149(16) 0.0218(18) 0.0065(16)
O7 0.058(2) 0.0421(18) 0.0448(18) -0.0061(15) 0.0000(15) -0.0216(16)
O8 0.0433(19) 0.070(2) 0.0376(18) 0.0183(16) -0.0071(15) -0.0001(16)
O9 0.071(2) 0.0356(18) 0.059(2) -0.0029(15) 0.0310(18) -0.0142(17)
C10 0.0277(19) 0.0239(19) 0.0289(19) -0.0067(15) 0.0047(15) -0.0055(15)
C11 0.0263(19) 0.036(2) 0.0240(18) 0.0012(16) 0.0012(15) -0.0047(16)
C12 0.117(5) 0.054(3) 0.036(3) -0.010(2) 0.027(3) -0.043(3)
C13 0.151(7) 0.072(4) 0.045(3) -0.007(3) 0.022(4) -0.073(4)
C14 0.054(3) 0.084(4) 0.038(3) 0.021(3) 0.002(2) -0.031(3)
C15 0.081(4) 0.064(4) 0.041(3) 0.018(3) 0.030(3) 0.004(3)
C16 0.078(4) 0.042(3) 0.038(3) 0.003(2) 0.025(2) 0.003(2)
C17 0.029(2) 0.042(2) 0.0215(18) -0.0084(16) 0.0034(15) -0.0032(17)
C18 0.040(3) 0.046(3) 0.064(3) -0.003(2) -0.019(2) -0.003(2)
C19 0.043(3) 0.069(4) 0.061(3) -0.006(3) -0.022(2) 0.006(3)
C20 0.034(2) 0.088(4) 0.036(2) -0.013(3) -0.001(2) -0.010(3)
C21 0.048(3) 0.068(3) 0.045(3) -0.006(3) -0.001(2) -0.030(3)
C22 0.047(3) 0.049(3) 0.040(2) -0.001(2) -0.002(2) -0.019(2)
C23 0.0230(18) 0.0256(19) 0.032(2) -0.0019(15) 0.0074(15) -0.0014(15)
C24 0.040(2) 0.034(2) 0.045(2) -0.0125(19) 0.018(2) -0.0099(18)
C25 0.036(2) 0.042(3) 0.062(3) -0.012(2) 0.023(2) -0.015(2)
C26 0.034(2) 0.045(3) 0.049(3) 0.006(2) 0.017(2) -0.008(2)
C27 0.043(3) 0.060(3) 0.031(2) -0.002(2) 0.0133(19) -0.006(2)
C28 0.036(2) 0.045(3) 0.035(2) -0.0068(19) 0.0072(18) -0.0115(19)
C29 0.032(2) 0.0212(18) 0.0279(19) -0.0054(15) 0.0097(16) 0.0006(15)
C30 0.035(2) 0.032(2) 0.043(2) -0.0022(18) 0.0047(19) 0.0006(18)
C31 0.046(3) 0.043(3) 0.050(3) 0.002(2) 0.004(2) 0.014(2)
C32 0.067(3) 0.027(2) 0.051(3) 0.000(2) 0.009(2) 0.010(2)
C33 0.060(3) 0.024(2) 0.074(4) 0.000(2) 0.009(3) -0.011(2)
C34 0.038(2) 0.032(2) 0.065(3) 0.002(2) 0.006(2) -0.0057(19)
C35 0.0224(19) 0.040(2) 0.031(2) 0.0118(17) 0.0040(15) -0.0005(16)
C36 0.040(2) 0.063(3) 0.031(2) -0.007(2) 0.0023(19) -0.014(2)
C37 0.058(3) 0.084(4) 0.038(3) -0.001(3) -0.006(2) -0.038(3)
C38 0.037(3) 0.086(4) 0.065(3) 0.025(3) -0.010(3) -0.026(3)
C39 0.026(2) 0.064(4) 0.103(5) 0.030(3) 0.014(3) 0.005(2)
C40 0.037(3) 0.038(3) 0.078(4) 0.009(2) 0.011(2) 0.006(2)
C41 0.036(2) 0.035(2) 0.031(2) -0.0053(17) 0.0078(17) -0.0038(18)
C42 0.032(2) 0.057(3) 0.037(2) -0.005(2) -0.0016(18) 0.005(2)
C43 0.038(3) 0.092(4) 0.033(2) 0.000(3) -0.005(2) -0.006(3)
C44 0.052(3) 0.073(4) 0.036(3) -0.020(3) 0.013(2) -0.020(3)
C45 0.071(4) 0.047(3) 0.046(3) -0.017(2) 0.021(3) 0.001(3)
C46 0.069(3) 0.037(3) 0.040(2) -0.005(2) 0.011(2) 0.007(2)
C47 0.039(2) 0.028(2) 0.029(2) 0.0028(16) 0.0079(17) 0.0018(17)
C48 0.049(3) 0.039(3) 0.049(3) 0.011(2) -0.006(2) -0.005(2)
C49 0.064(3) 0.048(3) 0.058(3) 0.017(2) -0.016(3) 0.003(3)
C50 0.075(4) 0.033(3) 0.053(3) 0.009(2) 0.007(3) 0.005(2)
C51 0.051(3) 0.029(2) 0.081(4) -0.002(2) 0.011(3) -0.008(2)
C52 0.035(2) 0.034(2) 0.063(3) -0.003(2) 0.005(2) -0.0027(19)

loop_
_atom_type_symbol
_atom_type_description
_atom_type_scat_dispersion_real
_atom_type_scat_dispersion_imag
_atom_type_scat_source
C C 0.0033 0.0016 'International Tables Vol C Tables 4.2.6.8 and 6.1.1.4'
H H 0.0000 0.0000 'International Tables Vol C Tables 4.2.6.8 and 6.1.1.4'
O O 0.0106 0.0060 'International Tables Vol C Tables 4.2.6.8 and 6.1.1.4'
Os Os -1.2165 7.6030 'International Tables Vol C Tables 4.2.6.8 and 6.1.1.4'
P P 0.1023 0.0942 'International Tables Vol C Tables 4.2.6.8 and 6.1.1.4'
Sb Sb -0.5866 1.5461 'International Tables Vol C Tables 4.2.6.8 and 6.1.1.4'

loop_
_geom_angle_atom_site_label_1
_geom_angle_atom_site_label_2
_geom_angle_atom_site_label_3
_geom_angle
_geom_angle_site_symmetry_1
_geom_angle_site_symmetry_3
_geom_angle_publ_flag
Os2 Os1 Os3 59.240(5) . . ?
P1 Os1 Os2 88.54(2) . . ?
P1 Os1 Os3 147.54(2) . . ?
C1 Os1 Os2 95.61(11) . . ?
C1 Os1 Os3 80.12(11) . . ?
C1 Os1 P1 100.99(11) . . ?
C2 Os1 Os2 170.71(13) . . ?
C2 Os1 Os3 114.18(13) . . ?
C2 Os1 P1 98.28(13) . . ?
C2 Os1 C1 89.32(18) . . ?
C2 Os1 C3 91.80(18) . . ?
C3 Os1 Os2 81.99(12) . . ?
C3 Os1 Os3 90.29(11) . . ?
C3 Os1 P1 88.78(12) . . ?
C3 Os1 C1 169.90(16) . . ?
Os3 Os2 Os1 60.982(5) . . ?
P2 Os2 Os1 94.12(2) . . ?
P2 Os2 Os3 153.06(2) . . ?
C4 Os2 Os1 80.47(13) . . ?
C4 Os2 Os3 90.76(12) . . ?
C4 Os2 P2 95.24(13) . . ?
C5 Os2 Os1 165.82(13) . . ?
C5 Os2 Os3 107.20(13) . . ?
C5 Os2 P2 98.78(13) . . ?
C5 Os2 C4 92.4(2) . . ?
C5 Os2 C6 88.5(2) . . ?
C6 Os2 Os1 97.49(13) . . ?
C6 Os2 Os3 83.99(11) . . ?
C6 Os2 P2 89.76(12) . . ?
C6 Os2 C4 174.71(17) . . ?
Os2 Os3 Os1 59.779(5) . . ?
Sb1 Os3 Os1 93.868(8) . . ?
Sb1 Os3 Os2 153.206(9) . . ?
C7 Os3 Os1 94.34(11) . . ?
C7 Os3 Os2 84.79(12) . . ?
C7 Os3 Sb1 93.16(12) . . ?
C7 Os3 C9 175.12(18) . . ?
C8 Os3 Os1 163.08(12) . . ?
C8 Os3 Os2 103.85(12) . . ?
C8 Os3 Sb1 102.77(12) . . ?
C8 Os3 C7 87.87(17) . . ?
C8 Os3 C9 89.06(18) . . ?
C9 Os3 Os1 87.51(13) . . ?
C9 Os3 Os2 92.26(12) . . ?
C9 Os3 Sb1 91.22(12) . . ?
C35 Sb1 Os3 117.86(11) . . ?
C35 Sb1 C41 98.43(15) . . ?
C41 Sb1 Os3 117.44(12) . . ?
C47 Sb1 Os3 119.68(11) . . ?
C47 Sb1 C35 102.01(16) . . ?
C47 Sb1 C41 97.43(15) . . ?
C10 P1 Os1 110.49(12) . . ?
C11 P1 Os1 122.93(13) . . ?
C11 P1 C10 103.02(18) . . ?
C11 P1 C17 101.95(18) . . ?
C17 P1 Os1 113.19(12) . . ?
C17 P1 C10 103.08(18) . . ?
C10 P2 Os2 111.89(12) . . ?
C23 P2 Os2 120.58(13) . . ?
C23 P2 C10 104.53(17) . . ?
C23 P2 C29 101.56(17) . . ?
C29 P2 Os2 112.93(12) . . ?
C29 P2 C10 103.54(17) . . ?
O1 C1 Os1 176.2(3) . . ?
O2 C2 Os1 176.8(4) . . ?
O3 C3 Os1 175.4(4) . . ?
O4 C4 Os2 176.2(4) . . ?
O5 C5 Os2 179.1(4) . . ?
O6 C6 Os2 174.6(4) . . ?
O7 C7 Os3 175.4(3) . . ?
O8 C8 Os3 177.9(4) . . ?
O9 C9 Os3 175.2(4) . . ?
P1 C10 P2 112.01(18) . . ?
P1 C10 H10A 109.2 . . ?
P1 C10 H10B 109.2 . . ?
P2 C10 H10A 109.2 . . ?
P2 C10 H10B 109.2 . . ?
H10A C10 H10B 107.9 . . ?
C12 C11 P1 122.4(3) . . ?
C12 C11 C16 118.0(4) . . ?
C16 C11 P1 119.5(3) . . ?
C11 C12 H12 119.6 . . ?
C11 C12 C13 120.9(5) . . ?
C13 C12 H12 119.6 . . ?
C12 C13 H13 119.9 . . ?
C14 C13 C12 120.2(5) . . ?
C14 C13 H13 119.9 . . ?
C13 C14 H14 120.2 . . ?
C15 C14 C13 119.7(5) . . ?
C15 C14 H14 120.2 . . ?
C14 C15 H15 119.8 . . ?
C14 C15 C16 120.4(5) . . ?
C16 C15 H15 119.8 . . ?
C11 C16 C15 120.5(5) . . ?
C11 C16 H16 119.8 . . ?
C15 C16 H16 119.8 . . ?
C18 C17 P1 118.4(3) . . ?
C22 C17 P1 122.8(3) . . ?
C22 C17 C18 118.5(4) . . ?
C17 C18 H18 119.5 . . ?
C17 C18 C19 121.0(5) . . ?
C19 C18 H18 119.5 . . ?
C18 C19 H19 120.0 . . ?
C20 C19 C18 119.9(5) . . ?
C20 C19 H19 120.0 . . ?
C19 C20 H20 120.1 . . ?
C19 C20 C21 119.9(4) . . ?
C21 C20 H20 120.1 . . ?
C20 C21 H21 119.4 . . ?
C20 C21 C22 121.1(5) . . ?
C22 C21 H21 119.4 . . ?
C17 C22 C21 119.5(5) . . ?
C17 C22 H22 120.3 . . ?
C21 C22 H22 120.3 . . ?
C24 C23 P2 121.9(3) . . ?
C24 C23 C28 118.1(4) . . ?
C28 C23 P2 119.9(3) . . ?
C23 C24 H24 119.6 . . ?
C23 C24 C25 120.7(4) . . ?
C25 C24 H24 119.6 . . ?
C24 C25 H25 119.9 . . ?
C26 C25 C24 120.2(4) . . ?
C26 C25 H25 119.9 . . ?
C25 C26 H26 120.0 . . ?
C25 C26 C27 120.0(4) . . ?
C27 C26 H26 120.0 . . ?
C26 C27 H27 120.1 . . ?
C28 C27 C26 119.8(4) . . ?
C28 C27 H27 120.1 . . ?
C23 C28 H28 119.4 . . ?
C27 C28 C23 121.2(4) . . ?
C27 C28 H28 119.4 . . ?
C30 C29 P2 118.7(3) . . ?
C34 C29 P2 122.4(3) . . ?
C34 C29 C30 118.5(4) . . ?
C29 C30 H30 119.9 . . ?
C31 C30 C29 120.2(4) . . ?
C31 C30 H30 119.9 . . ?
C30 C31 H31 119.7 . . ?
C32 C31 C30 120.7(4) . . ?
C32 C31 H31 119.7 . . ?
C31 C32 H32 120.3 . . ?
C33 C32 C31 119.4(4) . . ?
C33 C32 H32 120.3 . . ?
C32 C33 H33 119.6 . . ?
C32 C33 C34 120.7(4) . . ?
C34 C33 H33 119.6 . . ?
C29 C34 C33 120.5(4) . . ?
C29 C34 H34 119.8 . . ?
C33 C34 H34 119.8 . . ?
C36 C35 Sb1 119.9(3) . . ?
C40 C35 Sb1 120.7(3) . . ?
C40 C35 C36 119.3(4) . . ?
C35 C36 H36 120.1 . . ?
C35 C36 C37 119.9(5) . . ?
C37 C36 H36 120.1 . . ?
C36 C37 H37 119.9 . . ?
C38 C37 C36 120.3(5) . . ?
C38 C37 H37 119.9 . . ?
C37 C38 H38 120.2 . . ?
C37 C38 C39 119.7(5) . . ?
C39 C38 H38 120.2 . . ?
C38 C39 H39 119.7 . . ?
C38 C39 C40 120.6(5) . . ?
C40 C39 H39 119.7 . . ?
C35 C40 C39 120.2(5) . . ?
C35 C40 H40 119.9 . . ?
C39 C40 H40 119.9 . . ?
C42 C41 Sb1 121.6(3) . . ?
C42 C41 C46 118.6(4) . . ?
C46 C41 Sb1 119.8(3) . . ?
C41 C42 H42 119.8 . . ?
C41 C42 C43 120.4(5) . . ?
C43 C42 H42 119.8 . . ?
C42 C43 H43 120.0 . . ?
C44 C43 C42 120.1(5) . . ?
C44 C43 H43 120.0 . . ?
C43 C44 H44 119.7 . . ?
C45 C44 C43 120.6(4) . . ?
C45 C44 H44 119.7 . . ?
C44 C45 H45 120.0 . . ?
C44 C45 C46 120.1(5) . . ?
C46 C45 H45 120.0 . . ?
C41 C46 H46 119.9 . . ?
C45 C46 C41 120.2(5) . . ?
C45 C46 H46 119.9 . . ?
C48 C47 Sb1 122.4(3) . . ?
C52 C47 Sb1 118.9(3) . . ?
C52 C47 C48 118.7(4) . . ?
C47 C48 H48 120.0 . . ?
C47 C48 C49 119.9(4) . . ?
C49 C48 H48 120.0 . . ?
C48 C49 H49 119.6 . . ?
C50 C49 C48 120.7(5) . . ?
C50 C49 H49 119.6 . . ?
C49 C50 H50 119.9 . . ?
C49 C50 C51 120.1(5) . . ?
C51 C50 H50 119.9 . . ?
C50 C51 H51 119.9 . . ?
C50 C51 C52 120.3(5) . . ?
C52 C51 H51 119.9 . . ?
C47 C52 H52 119.9 . . ?
C51 C52 C47 120.2(4) . . ?
C51 C52 H52 119.9 . . ?

loop_
_geom_bond_atom_site_label_1
_geom_bond_atom_site_label_2
_geom_bond_distance
_geom_bond_site_symmetry_2
_geom_bond_publ_flag
Os1 Os2 2.8807(2) . ?
Os1 Os3 2.9153(2) . ?
Os1 P1 2.3363(9) . ?
Os1 C1 1.937(4) . ?
Os1 C2 1.884(4) . ?
Os1 C3 1.921(4) . ?
Os2 Os3 2.8648(2) . ?
Os2 P2 2.3234(9) . ?
Os2 C4 1.941(4) . ?
Os2 C5 1.878(5) . ?
Os2 C6 1.937(4) . ?
Os3 Sb1 2.5921(3) . ?
Os3 C7 1.933(4) . ?
Os3 C8 1.876(4) . ?
Os3 C9 1.937(4) . ?
Sb1 C35 2.135(4) . ?
Sb1 C41 2.140(4) . ?
Sb1 C47 2.125(4) . ?
P1 C10 1.837(4) . ?
P1 C11 1.827(4) . ?
P1 C17 1.828(4) . ?
P2 C10 1.840(4) . ?
P2 C23 1.819(4) . ?
P2 C29 1.830(4) . ?
C1 O1 1.140(5) . ?
C2 O2 1.147(5) . ?
C3 O3 1.146(5) . ?
C4 O4 1.137(5) . ?
C5 O5 1.147(5) . ?
C6 O6 1.134(5) . ?
C7 O7 1.146(5) . ?
C8 O8 1.140(5) . ?
C9 O9 1.137(5) . ?
C10 H10A 0.9800 . ?
C10 H10B 0.9800 . ?
C11 C12 1.357(6) . ?
C11 C16 1.381(6) . ?
C12 H12 0.9400 . ?
C12 C13 1.388(7) . ?
C13 H13 0.9400 . ?
C13 C14 1.356(8) . ?
C14 H14 0.9400 . ?
C14 C15 1.345(8) . ?
C15 H15 0.9400 . ?
C15 C16 1.386(7) . ?
C16 H16 0.9400 . ?
C17 C18 1.382(6) . ?
C17 C22 1.381(6) . ?
C18 H18 0.9400 . ?
C18 C19 1.385(6) . ?
C19 H19 0.9400 . ?
C19 C20 1.356(7) . ?
C20 H20 0.9400 . ?
C20 C21 1.360(8) . ?
C21 H21 0.9400 . ?
C21 C22 1.392(6) . ?
C22 H22 0.9400 . ?
C23 C24 1.378(5) . ?
C23 C28 1.389(5) . ?
C24 H24 0.9400 . ?
C24 C25 1.389(6) . ?
C25 H25 0.9400 . ?
C25 C26 1.362(6) . ?
C26 H26 0.9400 . ?
C26 C27 1.379(6) . ?
C27 H27 0.9400 . ?
C27 C28 1.374(6) . ?
C28 H28 0.9400 . ?
C29 C30 1.389(6) . ?
C29 C34 1.381(6) . ?
C30 H30 0.9400 . ?
C30 C31 1.381(6) . ?
C31 H31 0.9400 . ?
C31 C32 1.375(7) . ?
C32 H32 0.9400 . ?
C32 C33 1.360(7) . ?
C33 H33 0.9400 . ?
C33 C34 1.385(6) . ?
C34 H34 0.9400 . ?
C35 C36 1.379(6) . ?
C35 C40 1.377(6) . ?
C36 H36 0.9400 . ?
C36 C37 1.391(6) . ?
C37 H37 0.9400 . ?
C37 C38 1.366(8) . ?
C38 H38 0.9400 . ?
C38 C39 1.369(8) . ?
C39 H39 0.9400 . ?
C39 C40 1.378(7) . ?
C40 H40 0.9400 . ?
C41 C42 1.378(6) . ?
C41 C46 1.401(6) . ?
C42 H42 0.9400 . ?
C42 C43 1.389(6) . ?
C43 H43 0.9400 . ?
C43 C44 1.367(7) . ?
C44 H44 0.9400 . ?
C44 C45 1.364(8) . ?
C45 H45 0.9400 . ?
C45 C46 1.383(6) . ?
C46 H46 0.9400 . ?
C47 C48 1.386(6) . ?
C47 C52 1.385(6) . ?
C48 H48 0.9400 . ?
C48 C49 1.387(6) . ?
C49 H49 0.9400 . ?
C49 C50 1.353(7) . ?
C50 H50 0.9400 . ?
C50 C51 1.365(7) . ?
C51 H51 0.9400 . ?
C51 C52 1.385(7) . ?
C52 H52 0.9400 . ?

loop_
_geom_torsion_atom_site_label_1
_geom_torsion_atom_site_label_2
_geom_torsion_atom_site_label_3
_geom_torsion_atom_site_label_4
_geom_torsion
_geom_torsion_site_symmetry_1
_geom_torsion_site_symmetry_2
_geom_torsion_site_symmetry_3
_geom_torsion_site_symmetry_4
_geom_torsion_publ_flag
Os1 P1 C10 P2 -55.5(2) . . . . ?
Os1 P1 C11 C12 -11.4(5) . . . . ?
Os1 P1 C11 C16 170.8(3) . . . . ?
Os1 P1 C17 C18 93.1(4) . . . . ?
Os1 P1 C17 C22 -81.7(4) . . . . ?
Os2 P2 C10 P1 39.6(2) . . . . ?
Os2 P2 C23 C24 6.6(4) . . . . ?
Os2 P2 C23 C28 -176.5(3) . . . . ?
Os2 P2 C29 C30 -88.9(3) . . . . ?
Os2 P2 C29 C34 84.1(4) . . . . ?
Sb1 C35 C36 C37 175.9(4) . . . . ?
Sb1 C35 C40 C39 -177.0(4) . . . . ?
Sb1 C41 C42 C43 -176.9(4) . . . . ?
Sb1 C41 C46 C45 176.5(4) . . . . ?
Sb1 C47 C48 C49 177.4(4) . . . . ?
Sb1 C47 C52 C51 -178.5(4) . . . . ?
P1 C11 C12 C13 178.8(5) . . . . ?
P1 C11 C16 C15 -178.0(4) . . . . ?
P1 C17 C18 C19 -173.7(4) . . . . ?
P1 C17 C22 C21 174.3(4) . . . . ?
P2 C23 C24 C25 179.4(4) . . . . ?
P2 C23 C28 C27 -179.2(4) . . . . ?
P2 C29 C30 C31 173.5(3) . . . . ?
P2 C29 C34 C33 -173.0(4) . . . . ?
C10 P1 C11 C12 -136.7(5) . . . . ?
C10 P1 C11 C16 45.5(4) . . . . ?
C10 P1 C17 C18 -147.6(4) . . . . ?
C10 P1 C17 C22 37.7(4) . . . . ?
C10 P2 C23 C24 133.5(4) . . . . ?
C10 P2 C23 C28 -49.6(4) . . . . ?
C10 P2 C29 C30 149.9(3) . . . . ?
C10 P2 C29 C34 -37.1(4) . . . . ?
C11 P1 C10 P2 77.5(2) . . . . ?
C11 P1 C17 C18 -41.0(4) . . . . ?
C11 P1 C17 C22 144.3(4) . . . . ?
C11 C12 C13 C14 -1.0(11) . . . . ?
C12 C11 C16 C15 4.1(8) . . . . ?
C12 C13 C14 C15 4.7(11) . . . . ?
C13 C14 C15 C16 -3.9(10) . . . . ?
C14 C15 C16 C11 -0.5(9) . . . . ?
C16 C11 C12 C13 -3.3(9) . . . . ?
C17 P1 C10 P2 -176.73(19) . . . . ?
C17 P1 C11 C12 116.7(5) . . . . ?
C17 P1 C11 C16 -61.1(4) . . . . ?
C17 C18 C19 C20 -0.8(8) . . . . ?
C18 C17 C22 C21 -0.4(7) . . . . ?
C18 C19 C20 C21 -0.5(8) . . . . ?
C19 C20 C21 C22 1.3(8) . . . . ?
C20 C21 C22 C17 -0.8(7) . . . . ?
C22 C17 C18 C19 1.2(7) . . . . ?
C23 P2 C10 P1 -92.5(2) . . . . ?
C23 P2 C29 C30 41.7(3) . . . . ?
C23 P2 C29 C34 -145.3(4) . . . . ?
C23 C24 C25 C26 -0.7(8) . . . . ?
C24 C23 C28 C27 -2.2(7) . . . . ?
C24 C25 C26 C27 -1.4(8) . . . . ?
C25 C26 C27 C28 1.7(8) . . . . ?
C26 C27 C28 C23 0.1(7) . . . . ?
C28 C23 C24 C25 2.5(7) . . . . ?
C29 P2 C10 P1 161.47(19) . . . . ?
C29 P2 C23 C24 -119.0(4) . . . . ?
C29 P2 C23 C28 57.9(4) . . . . ?
C29 C30 C31 C32 -0.4(7) . . . . ?
C30 C29 C34 C33 0.0(7) . . . . ?
C30 C31 C32 C33 0.3(7) . . . . ?
C31 C32 C33 C34 -0.1(8) . . . . ?
C32 C33 C34 C29 -0.1(8) . . . . ?
C34 C29 C30 C31 0.2(6) . . . . ?
C35 C36 C37 C38 1.7(8) . . . . ?
C36 C35 C40 C39 -0.7(7) . . . . ?
C36 C37 C38 C39 -1.8(8) . . . . ?
C37 C38 C39 C40 0.8(9) . . . . ?
C38 C39 C40 C35 0.5(8) . . . . ?
C40 C35 C36 C37 -0.4(7) . . . . ?
C41 C42 C43 C44 -0.2(8) . . . . ?
C42 C41 C46 C45 -1.3(7) . . . . ?
C42 C43 C44 C45 0.0(8) . . . . ?
C43 C44 C45 C46 -0.5(8) . . . . ?
C44 C45 C46 C41 1.1(8) . . . . ?
C46 C41 C42 C43 0.9(7) . . . . ?
C47 C48 C49 C50 1.4(8) . . . . ?
C48 C47 C52 C51 0.2(7) . . . . ?
C48 C49 C50 C51 -0.5(9) . . . . ?
C49 C50 C51 C52 -0.6(8) . . . . ?
C50 C51 C52 C47 0.8(8) . . . . ?
C52 C47 C48 C49 -1.2(7) . . . . ?
